data_2101377
loop_
_publ_author_name
'Iwasaki, F.'
'Sakuratani, M.'
'Kaneko, H.'
'Yasui, M.'
'Kamiya, N.'
'Iwasaki, H.'

_publ_section_title
;
 Structure determination of organic compounds using an in-laboratory
 rapid X-ray measurement system -- comparison with structures
 determined by a four-circle diffractometer
;
_journal_issue 6
_journal_name_full 'Acta Crystallographica Section B'
_journal_page_first 1028
_journal_page_last 1035
_journal_paper_doi 10.1107/S0108768195006914
_journal_volume 51
_journal_year 1995
_chemical_formula_sum 'C20 H22 S3'
_chemical_formula_weight 358.59
_symmetry_cell_setting monoclinic
_symmetry_space_group_name_Hall '-P 2ybc'
_symmetry_space_group_name_H-M 'P 1 21/c 1'
_cell_angle_alpha 90
_cell_angle_beta 100.91(2)
_cell_angle_gamma 90
_cell_formula_units_Z 4
_cell_length_a 8.520(2)
_cell_length_b 12.434(2)
_cell_length_c 18.790(3)
_cell_volume 1954.7(6)
_diffrn_radiation_type Mo
_diffrn_radiation_wavelength 0.71073
_exptl_absorpt_coefficient_mu 0.361
_exptl_crystal_density_diffrn 1.219
_exptl_crystal_density_meas 1.220
_cod_data_source_file as0654.cif
_cod_database_code 2101377

loop_
_atom_site_label
_atom_site_fract_x
_atom_site_fract_y
_atom_site_fract_z
S(1) .26342(17) .10524(9) .36305(6)
S(2) .2382(2) -.08948(10) .26282(7)
S(3) .3276(3) .31244(11) .31313(8)
C(1) .2371(5) -.0316(3) .3388(2)
C(2) .2914(6) .1878(3) .2908(2)
C(11) .2144(5) -.0915(3) .4055(2)
C(12) .0617(5) -.1002(3) .4224(2)
C(13) .0472(6) -.1583(4) .4831(2)
C(14) .1716(6) -.2082(3) .5268(2)
C(15) .3207(6) -.1977(3) .5095(2)
C(16) .3470(6) -.1396(3) .4496(2)
C(17) -.0841(6) -.0520(4) .3753(3)
C(18) .1458(8) -.2753(5) .5911(2)
C(19) .5127(7) -.1299(4) .4345(3)
C(21) .2883(5) .1464(3) .2165(2)
C(22) .4315(5) .1175(3) .1954(2)
C(23) .4244(6) .0854(4) .1254(2)
C(24) .2840(6) .0812(4) .0749(2)
C(25) .1451(6) .1083(4) .0980(2)
C(26) .1421(5) .1407(3) .1679(2)
C(27) .5892(7) .1131(5) .2480(3)
C(28) .2794(8) .0445(5) -.0021(3)
C(29) -.0151(7) .1632(5) .1896(3)
H(13) -.048(4) -.164(3) .492(2)
H(15) .418(5) -.229(3) .539(2)
H(171) -.123(6) -.104(4) .333(3)
H(172) -.077(7) -.004(5) .359(3)
H(173) -.150(7) -.052(5) .400(3)
H(181) .154(6) -.246(4) .620(3)
H(182) .249(7) -.317(5) .614(3)
H(183) .039(9) -.325(6) .596(4)
H(191) .539(6) -.065(4) .426(2)
H(192) .512(4) -.151(3) .394(2)
H(193) .588(7) -.162(4) .483(3)
H(23) .504(5) .069(3) .108(2)
H(25) .054(4) .106(3) .067(2)
H(271) .602(6) .183(4) .267(2)
H(272) .586(5) .085(4) .291(2)
H(273) .670(8) .117(5) .216(3)
H(281) .170(7) .060(5) -.032(3)
H(282) .299(9) -.044(6) -.004(4)
H(283) .330(8) .088(5) -.021(3)
H(291) -.119(8) .146(5) .139(3)
H(292) -.031(5) .112(3) .219(2)
H(293) .001(5) .214(3) .219(2)

loop_
_geom_angle_atom_site_label_1
_geom_angle_atom_site_label_2
_geom_angle_atom_site_label_3
_geom_angle
C(1) S(1) C(2) 113.2(2)
S(1) C(1) S(2) 130.0(3)
S(1) C(1) C(11) 107.0(3)
S(2) C(1) C(11) 123.1(4)
S(1) C(2) S(3) 114.0(3)
S(1) C(2) C(21) 123.0(4)
S(3) C(2) C(21) 123.0(4)
C(1) C(11) C(12) 120.0(4)
C(1) C(11) C(16) 119.2(4)
C(12) C(11) C(16) 120.8(4)
C(11) C(12) C(13) 117.5(4)
C(11) C(12) C(17) 122.3(4)
C(13) C(12) C(17) 120.2(4)
C(12) C(13) C(14) 124.0(5)
C(13) C(14) C(15) 117.5(5)
C(13) C(14) C(18) 121.2(5)
C(15) C(14) C(18) 121.3(5)
C(14) C(15) C(16) 122.5(5)
C(11) C(16) C(15) 117.7(4)
C(11) C(16) C(19) 122.5(4)
C(15) C(16) C(19) 119.8(4)
C(2) C(21) C(22) 119.7(4)
C(2) C(21) C(26) 119.1(4)
C(22) C(21) C(26) 121.2(4)
C(21) C(22) C(23) 117.8(4)
C(21) C(22) C(27) 122.6(4)
C(23) C(22) C(27) 119.4(4)
C(22) C(23) C(24) 123.2(5)
C(23) C(24) C(25) 117.3(5)
C(23) C(24) C(28) 122.1(5)
C(25) C(24) C(28) 120.5(5)
C(24) C(25) C(26) 122.9(5)
C(21) C(26) C(25) 117.5(4)
C(21) C(26) C(29) 123.0(4)
C(25) C(26) C(29) 119.5(4)

loop_
_geom_bond_atom_site_label_1
_geom_bond_atom_site_label_2
_geom_bond_distance
S(1) C(1) 1.765(4)
S(1) C(2) 1.754(5)
S(2) C(1) 1.600(4)
S(3) C(2) 1.620(4)
C(1) C(11) 1.502(6)
C(2) C(21) 1.483(6)
C(11) C(12) 1.400(7)
C(11) C(16) 1.402(6)
C(12) C(13) 1.375(6)
C(12) C(17) 1.506(6)
C(13) C(14) 1.362(6)
C(14) C(15) 1.376(7)
C(14) C(18) 1.518(7)
C(15) C(16) 1.392(6)
C(16) C(19) 1.496(8)
C(21) C(22) 1.399(7)
C(21) C(26) 1.400(6)
C(22) C(23) 1.365(6)
C(22) C(27) 1.511(7)
C(23) C(24) 1.379(6)
C(24) C(25) 1.377(7)
C(24) C(28) 1.510(7)
C(25) C(26) 1.379(6)
C(26) C(29) 1.498(8)
C(13) H(13) 0.86(4)
C(15) H(15) 0.99(4)
C(15) H(15) 0.99(4)
C(17) H(171) 1.03(5)
C(17) H(172) 0.68(6)
C(17) H(173) 0.79(7)
C(18) H(181) 0.65(5)
C(18) H(182) 1.04(6)
C(18) H(183) 1.12(8)
C(19) H(191) 0.86(5)
C(19) H(192) 0.80(4)
C(19) H(193) 1.09(5)
C(23) H(23) 0.84(4)
C(25) H(25) 0.88(3)
C(27) H(271) 0.94(5)
C(27) H(272) 0.88(4)
C(27) H(273) 1.00(7)
C(28) H(281) 1.01(6)
C(28) H(282) 1.11(7)
C(28) H(283) 0.81(7)
C(29) H(291) 1.19(6)
C(29) H(292) 0.87(5)
C(29) H(293) 0.83(4)
